data_8101862
loop_
_publ_author_name
'Zhao, G.-L.'
'Wen, Y.-H.'
'Feng, Y.-L.'

_publ_section_title
;
Crystal structure of aqua(1,10-phenanthroline-N,N')(2-nitrobenzoato-
O)(2-nitrobenzoato-O,O')cadmium(II), Cd(H~2~O)(NO~2~C~6~H~4~COO)~2~
(C~12~H~8~N~2~)
;
_journal_issue 4
_journal_name_full 'Zeitschrift f\"ur Kristallographie - New Crystal Structures'
_journal_page_first 563
_journal_page_last 564
_journal_volume 220
_journal_year 2005
_chemical_formula_moiety 'C26 H18 Cd N4 O9'
_chemical_formula_sum 'C26 H18 Cd N4 O9'
_chemical_formula_weight 642.85
_chemical_name_systematic
;
aqua(1,10-phenanthroline-N,N')(2-nitrobenzoato-O)(2-nitrobenzoato-
O,O')cadmium(II)
;
_space_group_IT_number 2
_symmetry_cell_setting triclinic
_symmetry_space_group_name_Hall '-P 1'
_symmetry_space_group_name_H-M 'P -1'
_atom_sites_solution_hydrogens geom
_atom_sites_solution_primary direct
_atom_sites_solution_secondary difmap
_audit_creation_method SHELXL-97
_cell_angle_alpha 96.048(2)
_cell_angle_beta 103.2450(10)
_cell_angle_gamma 109.5250(10)
_cell_formula_units_Z 2
_cell_length_a 10.2989(8)
_cell_length_b 11.5069(9)
_cell_length_c 11.8211(10)
_cell_measurement_temperature 298(2)
_cell_measurement_theta_max 28.25
_cell_measurement_theta_min 1.81
_cell_volume 1259.69(18)
_computing_cell_refinement 'SMART and SAINT (Siemens, 1994)'
_computing_data_collection 'SMART (Siemens, 1996)'
_computing_data_reduction 'XPREP in SHELXTL (Siemens, 1994)'
_computing_molecular_graphics SHELXTL
_computing_publication_material SHELXTL
_computing_structure_refinement SHELXTL
_computing_structure_solution SHELXTL
_diffrn_ambient_temperature 298(2)
_diffrn_measured_fraction_theta_full 0.881
_diffrn_measured_fraction_theta_max 0.881
_diffrn_measurement_device_type 'Bruker P4'
_diffrn_measurement_method omega
_diffrn_radiation_monochromator graphite
_diffrn_radiation_source 'fine-focus sealed tube'
_diffrn_radiation_type MoK\a
_diffrn_radiation_wavelength 0.71073
_diffrn_reflns_av_R_equivalents 0.0134
_diffrn_reflns_av_sigmaI/netI 0.0303
_diffrn_reflns_limit_h_max 13
_diffrn_reflns_limit_h_min -12
_diffrn_reflns_limit_k_max 11
_diffrn_reflns_limit_k_min -14
_diffrn_reflns_limit_l_max 13
_diffrn_reflns_limit_l_min -15
_diffrn_reflns_number 7905
_diffrn_reflns_theta_full 28.25
_diffrn_reflns_theta_max 28.25
_diffrn_reflns_theta_min 1.81
_diffrn_standards_decay_% none
_diffrn_standards_interval_count none
_diffrn_standards_interval_time none
_diffrn_standards_number none
_exptl_absorpt_coefficient_mu 0.930
_exptl_absorpt_correction_T_max 0.743
_exptl_absorpt_correction_T_min 0.591
_exptl_absorpt_correction_type empirical
_exptl_absorpt_process_details 'SADABS (Sheldrick, 1996)'
_exptl_crystal_colour colorless
_exptl_crystal_density_diffrn 1.695
_exptl_crystal_density_method 'not measured'
_exptl_crystal_description prism
_exptl_crystal_F_000 644
_exptl_crystal_size_max 0.60
_exptl_crystal_size_mid 0.48
_exptl_crystal_size_min 0.32
_refine_diff_density_max 0.475
_refine_diff_density_min -1.055
_refine_diff_density_rms 0.114
_refine_ls_extinction_method none
_refine_ls_goodness_of_fit_ref 1.024
_refine_ls_hydrogen_treatment mixed
_refine_ls_matrix_type full
_refine_ls_number_parameters 369
_refine_ls_number_reflns 5499
_refine_ls_number_restraints 3
_refine_ls_restrained_S_all 1.024
_refine_ls_R_factor_gt 0.0475
_refine_ls_shift/su_max 0.001
_refine_ls_shift/su_mean 0.000
_refine_ls_structure_factor_coef Fsqd
_refine_ls_weighting_details 'calc w=1/[\s^2^(Fo^2^)+(0.0465P)^2^+2.8121P] where P=(Fo^2^+2Fc^2^)/3'
_refine_ls_weighting_scheme calc
_refine_ls_wR_factor_gt 0.1082
_refine_ls_wR_factor_ref 0.1099
_reflns_number_gt 5305
_reflns_number_total 5499
_reflns_threshold_expression >2sigma(I)
_cod_data_source_file 1267-1641.cff
_cod_data_source_block '[Cd(H2O)(C7H4NO4)2(C12H8N2)]'
_cod_depositor_comments
;
The following automatic conversions were performed:
'_symmetry_cell_setting' value 'Triclinic' changed to 'triclinic'
according to '/home/saulius/struct/CIF-dictionaries/cif_core.dic'
dictionary named 'cif_core.dic' version 2.4.1 from 2010-06-29.

Automatic conversion script
Id: cif_fix_enum 1555 2011-01-17 13:19:09Z saulius 
;
_cod_original_sg_symbol_H-M P-1
_cod_database_code 8101862
_chemical_melting_structural '[Cd(H2O)(C7H4NO4)2(C12H8N2)]'
_refine_ls_r_factor_ref 0.0497

loop_
_symmetry_equiv_pos_as_xyz
'x, y, z'
'-x, -y, -z'

loop_
_atom_site_label
_atom_site_type_symbol
_atom_site_fract_x
_atom_site_fract_y
_atom_site_fract_z
_atom_site_U_iso_or_equiv
_atom_site_adp_type
_atom_site_occupancy
_atom_site_symmetry_multiplicity
_atom_site_Wyckoff_symbol
_atom_site_calc_flag
_atom_site_refinement_flags
_atom_site_disorder_assembly
_atom_site_disorder_group
Cd1 Cd 0.21555(3) 0.38837(2) 0.55607(2) 0.03713(10) Uani 1 2 i d . . .
C1 C 0.0194(4) 0.6533(4) 0.7755(3) 0.0403(8) Uani 1 2 i d . . .
H1A H -0.0435 0.5787 0.7239 0.048 Uiso 1 2 i calc R . .
C2 C -0.0333(5) 0.7212(4) 0.8436(4) 0.0468(9) Uani 1 2 i d . . .
H2A H -0.1310 0.6919 0.8373 0.056 Uiso 1 2 i calc R . .
C3 C 0.0572(5) 0.8319(5) 0.9207(4) 0.0544(11) Uani 1 2 i d . . .
H3A H 0.0206 0.8769 0.9662 0.065 Uiso 1 2 i calc R . .
C4 C 0.2024(5) 0.8761(4) 0.9303(4) 0.0510(10) Uani 1 2 i d . . .
H4A H 0.2646 0.9510 0.9817 0.061 Uiso 1 2 i calc R . .
C5 C 0.2529(4) 0.8061(4) 0.8617(3) 0.0394(8) Uani 1 2 i d . . .
C6 C 0.1644(4) 0.6942(3) 0.7826(3) 0.0347(7) Uani 1 2 i d . . .
C7 C 0.2163(4) 0.6216(4) 0.7004(3) 0.0393(8) Uani 1 2 i d . . .
C8 C 0.6069(5) 0.5650(4) 0.9122(4) 0.0480(10) Uani 1 2 i d . . .
H8A H 0.5432 0.6063 0.8946 0.058 Uiso 1 2 i calc R . .
C9 C 0.7130(5) 0.6064(5) 1.0186(4) 0.0591(13) Uani 1 2 i d . . .
H9A H 0.7195 0.6749 1.0720 0.071 Uiso 1 2 i calc R . .
C10 C 0.8093(5) 0.5482(5) 1.0471(4) 0.0648(14) Uani 1 2 i d . . .
H10A H 0.8795 0.5764 1.1197 0.078 Uiso 1 2 i calc R . .
C11 C 0.8011(5) 0.4483(5) 0.9679(4) 0.0574(12) Uani 1 2 i d . . .
H11A H 0.8671 0.4094 0.9855 0.069 Uiso 1 2 i calc R . .
C12 C 0.6938(4) 0.4060(4) 0.8613(4) 0.0412(8) Uani 1 2 i d . . .
C13 C 0.5939(4) 0.4623(3) 0.8310(3) 0.0357(8) Uani 1 2 i d . . .
C14 C 0.4730(4) 0.4235(3) 0.7185(3) 0.0351(7) Uani 1 2 i d . . .
C15 C -0.1221(4) 0.2330(4) 0.5312(4) 0.0503(10) Uani 1 2 i d . . .
H15A H -0.1119 0.3029 0.5848 0.060 Uiso 1 2 i calc R . .
C16 C -0.2549(5) 0.1335(5) 0.4920(5) 0.0625(13) Uani 1 2 i d . . .
H16A H -0.3316 0.1376 0.5189 0.075 Uiso 1 2 i calc R . .
C17 C -0.2707(5) 0.0320(5) 0.4149(5) 0.0637(14) Uani 1 2 i d . . .
H17A H -0.3591 -0.0344 0.3877 0.076 Uiso 1 2 i calc R . .
C18 C -0.1544(5) 0.0257(4) 0.3753(4) 0.0476(10) Uani 1 2 i d . . .
C19 C -0.1608(6) -0.0803(4) 0.2946(5) 0.0642(14) Uani 1 2 i d . . .
H19A H -0.2465 -0.1495 0.2655 0.077 Uiso 1 2 i calc R . .
C20 C -0.0458(6) -0.0810(4) 0.2607(4) 0.0640(14) Uani 1 2 i d . . .
H20A H -0.0532 -0.1518 0.2098 0.077 Uiso 1 2 i calc R . .
C21 C 0.0879(5) 0.0232(4) 0.3001(4) 0.0491(10) Uani 1 2 i d . . .
C22 C 0.2097(6) 0.0280(5) 0.2645(5) 0.0645(13) Uani 1 2 i d . . .
H22A H 0.2072 -0.0401 0.2130 0.077 Uiso 1 2 i calc R . .
C23 C 0.3316(6) 0.1323(5) 0.3052(5) 0.0665(14) Uani 1 2 i d . . .
H23A H 0.4127 0.1365 0.2812 0.080 Uiso 1 2 i calc R . .
C24 C 0.3339(5) 0.2324(5) 0.3828(4) 0.0556(11) Uani 1 2 i d . . .
H24A H 0.4178 0.3036 0.4098 0.067 Uiso 1 2 i calc R . .
C25 C -0.0243(4) 0.1294(3) 0.4183(3) 0.0373(8) Uani 1 2 i d . . .
C26 C 0.0983(4) 0.1278(3) 0.3792(3) 0.0398(8) Uani 1 2 i d . . .
N1 N -0.0098(3) 0.2316(3) 0.4948(3) 0.0392(7) Uani 1 2 i d . . .
N2 N 0.2217(4) 0.2311(3) 0.4202(3) 0.0422(7) Uani 1 2 i d . . .
N3 N 0.6859(5) 0.2971(4) 0.7810(4) 0.0577(10) Uani 1 2 i d . . .
N4 N 0.4098(4) 0.8553(4) 0.8811(3) 0.0530(9) Uani 1 2 i d . . .
O1 O 0.4635(4) 0.9565(4) 0.8531(4) 0.0740(11) Uani 1 2 i d . . .
O1W O 0.2759(3) 0.5442(3) 0.4516(3) 0.0452(6) Uani 1 2 i d D . .
H1WA H 0.344(3) 0.546(4) 0.430(4) 0.050(14) Uiso 1 2 i d D . .
H1WB H 0.312(4) 0.601(3) 0.507(3) 0.054(15) Uiso 1 2 i d D . .
O2 O 0.4769(4) 0.7975(4) 0.9288(4) 0.0778(11) Uani 1 2 i d . . .
O3 O 0.1342(3) 0.5086(3) 0.6591(3) 0.0520(7) Uani 1 2 i d . . .
O4 O 0.3302(3) 0.6763(3) 0.6778(3) 0.0585(8) Uani 1 2 i d . . .
O5 O 0.7929(5) 0.2700(5) 0.7934(5) 0.1038(16) Uani 1 2 i d . . .
O6 O 0.5756(4) 0.2406(3) 0.7020(4) 0.0724(10) Uani 1 2 i d . . .
O7 O 0.3490(3) 0.3701(3) 0.7280(2) 0.0453(6) Uani 1 2 i d . . .
O8 O 0.4977(3) 0.4551(3) 0.6259(2) 0.0458(7) Uani 1 2 i d . . .

loop_
_atom_site_aniso_label
_atom_site_aniso_U_11
_atom_site_aniso_U_22
_atom_site_aniso_U_33
_atom_site_aniso_U_23
_atom_site_aniso_U_13
_atom_site_aniso_U_12
Cd1 0.03358(15) 0.03326(15) 0.03471(15) -0.00475(10) 0.00416(10) 0.00714(11)
C1 0.040(2) 0.044(2) 0.0362(19) 0.0088(16) 0.0090(15) 0.0154(16)
C2 0.040(2) 0.061(3) 0.047(2) 0.015(2) 0.0157(17) 0.0238(19)
C3 0.060(3) 0.065(3) 0.051(2) 0.005(2) 0.024(2) 0.035(2)
C4 0.053(2) 0.049(2) 0.050(2) -0.0039(19) 0.016(2) 0.020(2)
C5 0.0383(19) 0.040(2) 0.0379(19) -0.0004(16) 0.0098(15) 0.0146(16)
C6 0.0373(18) 0.0357(18) 0.0311(17) 0.0049(14) 0.0092(14) 0.0142(15)
C7 0.039(2) 0.039(2) 0.0347(19) -0.0016(15) 0.0056(15) 0.0146(16)
C8 0.041(2) 0.050(2) 0.044(2) -0.0054(18) 0.0141(17) 0.0092(18)
C9 0.051(3) 0.064(3) 0.038(2) -0.013(2) 0.0141(19) -0.003(2)
C10 0.053(3) 0.078(3) 0.034(2) 0.008(2) -0.0007(19) -0.002(2)
C11 0.045(2) 0.065(3) 0.054(3) 0.025(2) 0.003(2) 0.012(2)
C12 0.040(2) 0.038(2) 0.041(2) 0.0101(16) 0.0083(16) 0.0102(16)
C13 0.0332(18) 0.0395(19) 0.0296(17) 0.0065(15) 0.0105(14) 0.0065(15)
C14 0.0329(18) 0.0320(17) 0.0343(18) -0.0021(14) 0.0075(14) 0.0082(14)
C15 0.040(2) 0.051(2) 0.058(3) 0.011(2) 0.0125(19) 0.0157(19)
C16 0.039(2) 0.066(3) 0.081(4) 0.022(3) 0.019(2) 0.015(2)
C17 0.038(2) 0.056(3) 0.077(3) 0.024(3) 0.002(2) -0.001(2)
C18 0.044(2) 0.0335(19) 0.049(2) 0.0121(17) -0.0009(18) 0.0029(16)
C19 0.064(3) 0.029(2) 0.068(3) 0.001(2) -0.005(2) -0.005(2)
C20 0.086(4) 0.030(2) 0.055(3) -0.0061(19) 0.002(3) 0.010(2)
C21 0.067(3) 0.033(2) 0.040(2) 0.0013(16) 0.0042(19) 0.0182(19)
C22 0.090(4) 0.052(3) 0.055(3) -0.004(2) 0.021(3) 0.035(3)
C23 0.073(3) 0.067(3) 0.063(3) -0.002(3) 0.030(3) 0.027(3)
C24 0.047(2) 0.056(3) 0.058(3) -0.004(2) 0.019(2) 0.013(2)
C25 0.0356(18) 0.0292(17) 0.0375(19) 0.0083(14) -0.0010(15) 0.0069(14)
C26 0.048(2) 0.0307(18) 0.0331(18) 0.0027(14) 0.0029(16) 0.0125(16)
N1 0.0363(16) 0.0387(17) 0.0383(17) 0.0043(13) 0.0033(13) 0.0144(13)
N2 0.0387(17) 0.0382(17) 0.0394(17) -0.0033(14) 0.0071(14) 0.0073(14)
N3 0.063(2) 0.044(2) 0.067(3) 0.0112(19) 0.011(2) 0.0245(19)
N4 0.045(2) 0.050(2) 0.051(2) -0.0158(17) 0.0095(16) 0.0114(17)
O1 0.058(2) 0.061(2) 0.085(3) -0.0039(19) 0.0279(19) 0.0002(17)
O1W 0.0385(15) 0.0494(18) 0.0429(16) 0.0024(14) 0.0093(13) 0.0137(13)
O2 0.051(2) 0.077(3) 0.093(3) -0.006(2) -0.0028(19) 0.0293(19)
O3 0.0480(17) 0.0400(15) 0.0578(18) -0.0091(13) 0.0161(14) 0.0085(13)
O4 0.0487(18) 0.0525(18) 0.064(2) -0.0126(15) 0.0260(15) 0.0058(14)
O5 0.093(3) 0.096(3) 0.127(4) -0.003(3) 0.003(3) 0.068(3)
O6 0.069(2) 0.0449(18) 0.087(3) -0.0165(18) 0.007(2) 0.0190(17)
O7 0.0334(14) 0.0496(16) 0.0431(15) 0.0067(12) 0.0094(11) 0.0049(12)
O8 0.0399(15) 0.0573(18) 0.0352(14) 0.0074(12) 0.0105(11) 0.0120(13)

loop_
_atom_type_symbol
_atom_type_description
_atom_type_scat_dispersion_real
_atom_type_scat_dispersion_imag
_atom_type_scat_source
C C 0.0033 0.0016 'International Tables Vol C Tables 4.2.6.8 and 6.1.1.4'
H H 0.0000 0.0000 'International Tables Vol C Tables 4.2.6.8 and 6.1.1.4'
Cd Cd -0.8075 1.2024 'International Tables Vol C Tables 4.2.6.8 and 6.1.1.4'
N N 0.0061 0.0033 'International Tables Vol C Tables 4.2.6.8 and 6.1.1.4'
O O 0.0106 0.0060 'International Tables Vol C Tables 4.2.6.8 and 6.1.1.4'

loop_
_geom_angle_atom_site_label_1
_geom_angle_atom_site_label_2
_geom_angle_atom_site_label_3
_geom_angle
_geom_angle_site_symmetry_1
_geom_angle_site_symmetry_3
_geom_angle_publ_flag
O3 Cd1 O7 89.11(11) . . ?
O3 Cd1 O1W 87.67(12) . . ?
O7 Cd1 O1W 127.50(10) . . ?
O3 Cd1 N1 90.22(11) . . ?
O7 Cd1 N1 111.90(10) . . ?
O1W Cd1 N1 120.49(11) . . ?
O3 Cd1 N2 161.57(11) . . ?
O7 Cd1 N2 102.54(12) . . ?
O1W Cd1 N2 96.18(12) . . ?
N1 Cd1 N2 72.27(12) . . ?
O3 Cd1 O8 113.62(10) . . ?
O7 Cd1 O8 52.75(9) . . ?
O1W Cd1 O8 81.31(10) . . ?
N1 Cd1 O8 149.27(10) . . ?
N2 Cd1 O8 84.80(10) . . ?
C2 C1 C6 121.2(4) . . ?
C2 C1 H1A 119.4 . . ?
C6 C1 H1A 119.4 . . ?
C3 C2 C1 120.7(4) . . ?
C3 C2 H2A 119.7 . . ?
C1 C2 H2A 119.7 . . ?
C2 C3 C4 120.0(4) . . ?
C2 C3 H3A 120.0 . . ?
C4 C3 H3A 120.0 . . ?
C5 C4 C3 118.3(4) . . ?
C5 C4 H4A 120.8 . . ?
C3 C4 H4A 120.8 . . ?
C4 C5 C6 123.2(4) . . ?
C4 C5 N4 115.4(4) . . ?
C6 C5 N4 121.3(3) . . ?
C1 C6 C5 116.6(3) . . ?
C1 C6 C7 119.5(3) . . ?
C5 C6 C7 123.8(3) . . ?
O4 C7 O3 126.1(4) . . ?
O4 C7 C6 119.1(3) . . ?
O3 C7 C6 114.8(3) . . ?
C9 C8 C13 120.8(4) . . ?
C9 C8 H8A 119.6 . . ?
C13 C8 H8A 119.6 . . ?
C10 C9 C8 121.2(4) . . ?
C10 C9 H9A 119.4 . . ?
C8 C9 H9A 119.4 . . ?
C9 C10 C11 119.5(4) . . ?
C9 C10 H10A 120.3 . . ?
C11 C10 H10A 120.3 . . ?
C10 C11 C12 119.4(5) . . ?
C10 C11 H11A 120.3 . . ?
C12 C11 H11A 120.3 . . ?
C11 C12 C13 122.2(4) . . ?
C11 C12 N3 117.8(4) . . ?
C13 C12 N3 120.1(4) . . ?
C12 C13 C8 117.0(4) . . ?
C12 C13 C14 126.4(3) . . ?
C8 C13 C14 116.6(4) . . ?
O8 C14 O7 123.7(3) . . ?
O8 C14 C13 119.8(3) . . ?
O7 C14 C13 116.1(3) . . ?
N1 C15 C16 122.5(5) . . ?
N1 C15 H15A 118.8 . . ?
C16 C15 H15A 118.8 . . ?
C17 C16 C15 119.3(5) . . ?
C17 C16 H16A 120.4 . . ?
C15 C16 H16A 120.4 . . ?
C16 C17 C18 120.2(4) . . ?
C16 C17 H17A 119.9 . . ?
C18 C17 H17A 119.9 . . ?
C17 C18 C25 117.3(4) . . ?
C17 C18 C19 124.0(4) . . ?
C25 C18 C19 118.7(4) . . ?
C20 C19 C18 121.2(4) . . ?
C20 C19 H19A 119.4 . . ?
C18 C19 H19A 119.4 . . ?
C19 C20 C21 122.2(4) . . ?
C19 C20 H20A 118.9 . . ?
C21 C20 H20A 118.9 . . ?
C22 C21 C26 117.7(4) . . ?
C22 C21 C20 124.1(4) . . ?
C26 C21 C20 118.2(5) . . ?
C23 C22 C21 119.9(4) . . ?
C23 C22 H22A 120.0 . . ?
C21 C22 H22A 120.0 . . ?
C22 C23 C24 119.2(5) . . ?
C22 C23 H23A 120.4 . . ?
C24 C23 H23A 120.4 . . ?
N2 C24 C23 122.8(4) . . ?
N2 C24 H24A 118.6 . . ?
C23 C24 H24A 118.6 . . ?
N1 C25 C18 122.1(4) . . ?
N1 C25 C26 118.6(3) . . ?
C18 C25 C26 119.3(4) . . ?
N2 C26 C21 121.7(4) . . ?
N2 C26 C25 117.9(3) . . ?
C21 C26 C25 120.4(4) . . ?
C15 N1 C25 118.7(4) . . ?
C15 N1 Cd1 125.5(3) . . ?
C25 N1 Cd1 115.8(2) . . ?
C24 N2 C26 118.6(4) . . ?
C24 N2 Cd1 126.0(3) . . ?
C26 N2 Cd1 115.3(3) . . ?
O6 N3 O5 123.1(5) . . ?
O6 N3 C12 118.5(4) . . ?
O5 N3 C12 118.3(4) . . ?
O2 N4 O1 124.5(4) . . ?
O2 N4 C5 118.1(4) . . ?
O1 N4 C5 117.3(4) . . ?
Cd1 O1W H1WA 111(3) . . ?
Cd1 O1W H1WB 96(4) . . ?
H1WA O1W H1WB 101(3) . . ?
C7 O3 Cd1 117.0(3) . . ?
C14 O7 Cd1 100.4(2) . . ?
C14 O8 Cd1 82.4(2) . . ?

loop_
_geom_bond_atom_site_label_1
_geom_bond_atom_site_label_2
_geom_bond_distance
_geom_bond_site_symmetry_2
_geom_bond_publ_flag
Cd1 O3 2.233(3) . ?
Cd1 O7 2.251(3) . ?
Cd1 O1W 2.280(3) . ?
Cd1 N1 2.307(3) . ?
Cd1 N2 2.318(3) . ?
Cd1 O8 2.644(3) . ?
C1 C2 1.380(6) . ?
C1 C6 1.387(5) . ?
C1 H1A 0.9300 . ?
C2 C3 1.376(7) . ?
C2 H2A 0.9300 . ?
C3 C4 1.382(6) . ?
C3 H3A 0.9300 . ?
C4 C5 1.383(6) . ?
C4 H4A 0.9300 . ?
C5 C6 1.391(5) . ?
C5 N4 1.476(5) . ?
C6 C7 1.514(5) . ?
C7 O4 1.236(5) . ?
C7 O3 1.259(5) . ?
C8 C9 1.378(6) . ?
C8 C13 1.391(6) . ?
C8 H8A 0.9300 . ?
C9 C10 1.372(8) . ?
C9 H9A 0.9300 . ?
C10 C11 1.371(8) . ?
C10 H10A 0.9300 . ?
C11 C12 1.385(6) . ?
C11 H11A 0.9300 . ?
C12 C13 1.391(6) . ?
C12 N3 1.458(6) . ?
C13 C14 1.503(5) . ?
C14 O8 1.243(5) . ?
C14 O7 1.256(4) . ?
C15 N1 1.327(5) . ?
C15 C16 1.395(6) . ?
C15 H15A 0.9300 . ?
C16 C17 1.343(8) . ?
C16 H16A 0.9300 . ?
C17 C18 1.403(7) . ?
C17 H17A 0.9300 . ?
C18 C25 1.403(5) . ?
C18 C19 1.441(7) . ?
C19 C20 1.336(8) . ?
C19 H19A 0.9300 . ?
C20 C21 1.427(7) . ?
C20 H20A 0.9300 . ?
C21 C22 1.398(7) . ?
C21 C26 1.402(6) . ?
C22 C23 1.357(8) . ?
C22 H22A 0.9300 . ?
C23 C24 1.385(7) . ?
C23 H23A 0.9300 . ?
C24 N2 1.324(6) . ?
C24 H24A 0.9300 . ?
C25 N1 1.349(5) . ?
C25 C26 1.445(6) . ?
C26 N2 1.360(5) . ?
N3 O6 1.216(5) . ?
N3 O5 1.223(5) . ?
N4 O2 1.202(5) . ?
N4 O1 1.227(5) . ?
O1W H1WA 0.79(4) . ?
O1W H1WB 0.793(19) . ?

loop_
_geom_hbond_atom_site_label_D
_geom_hbond_atom_site_label_H
_geom_hbond_atom_site_label_A
_geom_hbond_distance_DH
_geom_hbond_distance_HA
_geom_hbond_distance_DA
_geom_hbond_angle_DHA
_geom_hbond_site_symmetry_A
O1W H1WA O8 0.79(4) 1.90(4) 2.692(4) 177(4) 2_666
O1W H1WB O4 0.793(19) 2.05(3) 2.769(4) 150(4) .
